data_4100570
_journal_name_full 'Journal of the American Chemical Society'
_journal_year 2005
_chemical_formula_sum 'C242 H208 Cd32 N4 S50'
_chemical_formula_weight 8371.92
_chemical_name_common COV-1CdS-TMDPy
_space_group_IT_number 15
_symmetry_cell_setting monoclinic
_symmetry_space_group_name_Hall '-C 2yc'
_symmetry_space_group_name_H-M 'C 1 2/c 1'
_cell_angle_alpha 90.00
_cell_angle_beta 94.9820(10)
_cell_angle_gamma 90.00
_cell_formula_units_Z 8
_cell_length_a 31.5032(5)
_cell_length_b 30.1445(5)
_cell_length_c 61.3699(10)
_cell_measurement_temperature 150(2)
_cell_volume 58059.6(16)
_diffrn_ambient_temperature 150(2)
_exptl_crystal_density_diffrn 1.916
_cod_depositor_comments
;
The following automatic conversions were performed:
'_symmetry_cell_setting' value 'Monoclinic' changed to 'monoclinic'
according to '/home/saulius/struct/CIF-dictionaries/cif_core.dic'
dictionary named 'cif_core.dic' version 2.4.1 from 2010-06-29.

Automatic conversion script
Id: cif_fix_enum 1527 2010-12-29 10:47:43Z saulius 
;
_cod_original_sg_symbol_H-M C2/c
_cod_database_code 4100570

loop_
_symmetry_equiv_pos_as_xyz
'x, y, z'
'-x, y, -z+1/2'
'x+1/2, y+1/2, z'
'-x+1/2, y+1/2, -z+1/2'
'-x, -y, -z'
'x, -y, z-1/2'
'-x+1/2, -y+1/2, -z'
'x+1/2, -y+1/2, z-1/2'

loop_
_atom_site_label
_atom_site_type_symbol
_atom_site_fract_x
_atom_site_fract_y
_atom_site_fract_z
_atom_site_U_iso_or_equiv
_atom_site_adp_type
_atom_site_occupancy
_atom_site_symmetry_multiplicity
_atom_site_calc_flag
_atom_site_refinement_flags
_atom_site_disorder_assembly
_atom_site_disorder_group
Cd1 Cd 0.29332(3) 1.04855(3) -0.614064(16) 0.0259(2) Uani 1 1 d . . .
Cd2 Cd 0.31312(4) 0.91702(3) -0.606585(17) 0.0279(3) Uani 1 1 d . . .
Cd3 Cd 0.19282(3) 0.96356(3) -0.614153(17) 0.0266(3) Uani 1 1 d . . .
Cd4 Cd 0.24153(4) 1.09776(4) -0.672121(17) 0.0315(3) Uani 1 1 d . . .
Cd5 Cd 0.21310(4) 0.82995(4) -0.608372(18) 0.0344(3) Uani 1 1 d . . .
Cd6 Cd 0.21953(4) 1.04467(3) -0.561078(17) 0.0287(3) Uani 1 1 d . . .
Cd7 Cd 0.26439(4) 0.96363(3) -0.665259(16) 0.0275(3) Uani 1 1 d . . .
Cd8 Cd 0.27977(4) 0.83040(4) -0.658493(18) 0.0365(3) Uani 1 1 d . . .
Cd9 Cd 0.16314(4) 0.87625(4) -0.665165(18) 0.0343(3) Uani 1 1 d . . .
Cd10 Cd 0.17116(4) 1.09550(3) -0.622404(17) 0.0285(3) Uani 1 1 d . . .
Cd11 Cd 0.41361(4) 1.00833(4) -0.607744(18) 0.0357(3) Uani 1 1 d . . .
Cd12 Cd 0.23686(4) 0.91809(4) -0.553668(18) 0.0341(3) Uani 1 1 d . . .
Cd13 Cd 0.14448(4) 1.01555(4) -0.673612(18) 0.0351(3) Uani 1 1 d . . .
Cd14 Cd 0.36674(4) 1.04851(4) -0.666387(17) 0.0327(3) Uani 1 1 d . . .
Cd15 Cd 0.07093(4) 1.01155(4) -0.625661(18) 0.0328(3) Uani 1 1 d . . .
Cd16 Cd 0.33499(4) 0.99485(4) -0.553137(17) 0.0310(3) Uani 1 1 d . . .
Cd17 Cd 0.09602(4) 0.87727(4) -0.612225(19) 0.0355(3) Uani 1 1 d . . .
Cd18 Cd 0.11861(4) 0.97134(4) -0.561557(18) 0.0339(3) Uani 1 1 d . . .
Cd19 Cd 0.22209(4) 1.02202(4) -0.723487(18) 0.0426(3) Uani 1 1 d . . .
Cd20 Cd 0.38896(4) 0.92187(4) -0.655963(19) 0.0394(3) Uani 1 1 d . . .
Cd21 Cd 0.32552(4) 1.12449(4) -0.562279(17) 0.0344(3) Uani 1 1 d . . .
Cd22 Cd 0.22776(4) 0.88088(4) -0.716237(18) 0.0397(3) Uani 1 1 d . . .
Cd23 Cd 0.26588(4) 1.18137(4) -0.618367(18) 0.0340(3) Uani 1 1 d . . .
Cd24 Cd 0.39180(4) 1.13989(4) -0.621565(19) 0.0378(3) Uani 1 1 d . . .
Cd25 Cd 0.43370(4) 0.77422(4) -0.558724(19) 0.0410(3) Uani 1 1 d . . .
Cd26 Cd 0.33949(4) 0.95790(4) -0.716284(18) 0.0392(3) Uani 1 1 d . . .
Cd27 Cd 0.42852(4) 0.90232(4) -0.568185(19) 0.0405(3) Uani 1 1 d . . .
Cd28 Cd 0.00492(4) 0.93986(4) -0.58682(2) 0.0391(3) Uani 1 1 d . . .
Cd29 Cd 0.36008(4) 1.23824(4) -0.583496(18) 0.0396(3) Uani 1 1 d . . .
Cd30 Cd 0.38392(4) 0.80804(4) -0.61766(2) 0.0444(3) Uani 1 1 d . . .
Cd31 Cd 0.32198(4) 0.81951(4) -0.56163(2) 0.0505(4) Uani 1 1 d . . .
Cd32 Cd 0.26100(5) 0.94155(4) -0.767877(19) 0.0482(4) Uani 1 1 d . . .
S1 S 0.22774(15) 0.87038(15) -0.75789(7) 0.0458(11) Uani 1 1 d . . .
S2 S 0.33986(16) 0.94977(15) -0.75768(7) 0.0472(12) Uani 1 1 d . . .
S3 S 0.38987(14) 1.12987(13) -0.66245(7) 0.0379(10) Uani 1 1 d . . .
S4 S 0.41570(14) 1.21831(13) -0.60865(7) 0.0379(10) Uani 1 1 d . . .
S5 S 0.41865(13) 0.99672(14) -0.64742(6) 0.0381(10) Uani 1 1 d . . .
S6 S 0.15844(14) 0.90128(13) -0.54837(7) 0.0382(10) Uani 1 1 d . . .
S7 S 0.43428(15) 0.75053(14) -0.59773(7) 0.0465(12) Uani 1 1 d . . .
S8 S 0.28263(14) 1.16647(13) -0.65729(6) 0.0381(10) Uani 1 1 d . . .
S9 S 0.38165(14) 0.93001(14) -0.53856(7) 0.0407(10) Uani 1 1 d . . .
S10 S 0.01814(13) 0.86606(13) -0.60348(7) 0.0400(10) Uani 1 1 d . . .
S11 S 0.15294(15) 0.86949(16) -0.70664(7) 0.0510(12) Uani 1 1 d . . .
S12 S 0.34870(15) 1.20102(13) -0.54783(6) 0.0424(11) Uani 1 1 d . . .
S13 S 0.36727(15) 0.76044(15) -0.54054(7) 0.0492(12) Uani 1 1 d . . .
S14 S 0.24459(14) 1.12597(13) -0.56124(6) 0.0354(10) Uani 1 1 d . . .
S15 S 0.10254(13) 1.07685(13) -0.60374(6) 0.0350(10) Uani 1 1 d . . .
S16 S 0.24384(15) 1.10006(14) -0.71375(6) 0.0416(11) Uani 1 1 d . . .
S17 S -0.00405(13) 1.00491(13) -0.61261(7) 0.0369(10) Uani 1 1 d . . .
S18 S 0.21773(17) 1.01101(16) -0.76525(7) 0.0561(14) Uani 1 1 d . . .
S19 S 0.34592(15) 1.04035(14) -0.70769(6) 0.0417(11) Uani 1 1 d . . .
S20 S 0.08737(14) 0.88867(15) -0.65322(7) 0.0440(11) Uani 1 1 d . . .
S21 S 0.15041(16) 0.9943(2) -0.71356(8) 0.0735(18) Uani 1 1 d . . .
S22 S 0.19019(13) 1.17450(12) -0.60875(6) 0.0322(9) Uani 1 1 d . . .
S23 S 0.28658(14) 0.83072(13) -0.69961(6) 0.0399(10) Uani 1 1 d . . .
S24 S 0.29442(14) 1.25957(12) -0.60783(6) 0.0372(10) Uani 1 1 d . . .
S25 S 0.04194(13) 0.95751(13) -0.54988(6) 0.0356(10) Uani 1 1 d . . .
S26 S 0.37355(13) 1.06773(13) -0.54363(6) 0.0352(10) Uani 1 1 d . . .
S27 S 0.14092(13) 0.81874(13) -0.59248(6) 0.0370(10) Uani 1 1 d . . .
S28 S 0.20695(13) 0.81505(13) -0.64815(6) 0.0349(10) Uani 1 1 d . . .
S29 S 0.36529(13) 0.86094(13) -0.58770(6) 0.0351(10) Uani 1 1 d . . .
S30 S 0.14451(13) 1.04541(12) -0.54675(6) 0.0314(9) Uani 1 1 d . . .
S31 S 0.28289(15) 0.85731(14) -0.53300(6) 0.0418(11) Uani 1 1 d . . .
S32 S 0.16711(13) 1.09153(12) -0.66274(6) 0.0315(9) Uani 1 1 d . . .
S33 S 0.26354(13) 0.99022(13) -0.53894(6) 0.0325(9) Uani 1 1 d . . .
S34 S 0.26256(13) 0.95540(12) -0.70662(6) 0.0316(9) Uani 1 1 d . . .
S35 S 0.21916(12) 1.03924(11) -0.60227(6) 0.0235(8) Uani 1 1 d . . .
S36 S 0.18922(12) 0.95404(12) -0.65493(6) 0.0277(9) Uani 1 1 d . . .
S37 S 0.34114(12) 0.99193(11) -0.59426(6) 0.0250(8) Uani 1 1 d . . .
S38 S 0.31297(12) 0.90535(12) -0.64727(6) 0.0282(9) Uani 1 1 d . . .
S39 S 0.23930(12) 0.90548(12) -0.59446(6) 0.0261(8) Uani 1 1 d . . .
S40 S 0.29195(12) 1.03998(11) -0.65481(5) 0.0265(8) Uani 1 1 d . . .
S41 S 0.11719(12) 0.95643(12) -0.60228(6) 0.0262(8) Uani 1 1 d . . .
S42 S 0.32192(13) 1.12550(12) -0.60370(6) 0.0289(9) Uani 1 1 d . . .
S43 S 0.47716(14) 0.84297(14) -0.54966(7) 0.0419(11) Uani 1 1 d . . .
S44 S 0.46691(15) 0.96963(15) -0.57987(7) 0.0508(12) Uani 1 1 d . . .
S45 S 0.32819(16) 0.76827(15) -0.64129(8) 0.0560(13) Uani 1 1 d . . .
S46 S 0.43296(15) 1.08804(14) -0.59511(7) 0.0463(11) Uani 1 1 d . . .
S47 S 0.39038(15) 0.90411(15) -0.69688(7) 0.0476(12) Uani 1 1 d . . .
S48 S 0.27576(17) 0.78167(16) -0.59231(9) 0.0621(14) Uani 1 1 d . . .
S49 S 0.43349(17) 0.8637(2) -0.63361(9) 0.0738(17) Uani 1 1 d . . .
S50 S 0.06599(13) 1.00460(13) -0.66638(6) 0.0361(10) Uani 1 1 d . . .
C1 C 0.2056(6) 0.9471(8) -0.9105(3) 0.068(6) Uani 1 1 d . . .
C2 C 0.2253(9) 0.9373(8) -0.8865(4) 0.096(8) Uani 1 1 d . . .
C3 C 0.2140(8) 0.9734(12) -0.8738(4) 0.120(11) Uani 1 1 d D . .
C4 C 0.5896(6) 0.5850(5) -0.4779(2) 0.043(4) Uani 1 1 d . . .
C5 C 0.5753(5) 0.6360(5) -0.5107(3) 0.044(4) Uani 1 1 d . . .
C6 C 0.5570(5) 0.5981(5) -0.4966(2) 0.039(4) Uani 1 1 d . . .
N11 N 0.0681(2) 0.9410(3) -0.91602(15) 0.042(3) Uani 1 1 d G . .
C12 C 0.0887(3) 0.9785(3) -0.92302(16) 0.045(4) Uani 1 1 d G . .
C13 C 0.1330(3) 0.9803(3) -0.92121(17) 0.046(5) Uani 1 1 d G . .
C14 C 0.1566(2) 0.9447(4) -0.91241(17) 0.047(5) Uani 1 1 d G . .
C15 C 0.1360(3) 0.9072(3) -0.90542(16) 0.047(5) Uani 1 1 d G . .
C16 C 0.0917(3) 0.9053(3) -0.90723(16) 0.038(4) Uani 1 1 d G . .
N21 N 0.6214(3) 0.6971(3) -0.43542(14) 0.039(3) Uani 1 1 d G . .
C22 C 0.6532(2) 0.6749(3) -0.44542(16) 0.046(5) Uani 1 1 d G . .
C23 C 0.6429(3) 0.6386(3) -0.45884(15) 0.031(4) Uani 1 1 d G . .
C24 C 0.6008(3) 0.6245(3) -0.46225(14) 0.035(4) Uani 1 1 d G . .
C25 C 0.5690(2) 0.6467(3) -0.45225(17) 0.039(4) Uani 1 1 d G . .
C26 C 0.5793(3) 0.6830(3) -0.43883(16) 0.048(5) Uani 1 1 d G . .
N31 N 0.4800(3) 0.7227(3) -0.54243(14) 0.038(3) Uani 1 1 d G . .
C32 C 0.4786(3) 0.7125(3) -0.52041(14) 0.038(4) Uani 1 1 d G . .
C33 C 0.5091(4) 0.6845(3) -0.51008(11) 0.044(4) Uani 1 1 d G . .
C34 C 0.5409(3) 0.6666(3) -0.52176(16) 0.042(4) Uani 1 1 d G . .
C35 C 0.5422(3) 0.6768(3) -0.54378(16) 0.043(4) Uani 1 1 d G . .
C36 C 0.5118(3) 0.7049(3) -0.55411(11) 0.046(4) Uani 1 1 d G . .
N41 N 0.2591(5) 0.9397(5) -0.80553(16) 0.072(5) Uani 1 1 d G . .
C42 C 0.2818(4) 0.9715(5) -0.8160(2) 0.082(7) Uani 1 1 d G . .
C43 C 0.2719(5) 0.9801(5) -0.8381(2) 0.103(9) Uani 1 1 d G . .
C44 C 0.2392(5) 0.9569(6) -0.84974(16) 0.074(6) Uani 1 1 d GD . .
C45 C 0.2164(5) 0.9251(6) -0.8392(2) 0.133(12) Uani 1 1 d G . .
C46 C 0.2263(5) 0.9164(5) -0.8171(2) 0.106(9) Uani 1 1 d G . .
C1A C 0.4013(4) 1.1942(4) -0.5357(2) 0.046(5) Uani 1 1 d G . .
C2A C 0.4112(5) 1.2139(4) -0.5154(2) 0.076(7) Uani 1 1 d G . .
C3A C 0.4515(5) 1.2084(5) -0.50463(18) 0.094(9) Uani 1 1 d G . .
C4A C 0.4819(4) 1.1832(5) -0.5141(3) 0.084(7) Uani 1 1 d G . .
C5A C 0.4721(4) 1.1635(4) -0.5344(3) 0.080(7) Uani 1 1 d G . .
C6A C 0.4318(5) 1.1690(4) -0.54518(17) 0.061(6) Uani 1 1 d G . .
C1B C 0.3986(3) 1.2596(3) -0.62893(15) 0.038(4) Uani 1 1 d G . .
C2B C 0.4145(3) 1.3023(3) -0.62554(15) 0.043(4) Uani 1 1 d G . .
C3B C 0.4008(4) 1.3363(2) -0.63973(18) 0.047(5) Uani 1 1 d G . .
C4B C 0.3711(4) 1.3277(3) -0.65730(17) 0.058(5) Uani 1 1 d G . .
C5B C 0.3551(3) 1.2850(4) -0.66069(16) 0.053(5) Uani 1 1 d G . .
C6B C 0.3688(4) 1.2510(3) -0.64650(18) 0.050(5) Uani 1 1 d G . .
C1C C 0.2615(3) 1.2813(3) -0.58801(15) 0.036(4) Uani 1 1 d G . .
C2C C 0.2487(4) 1.3253(3) -0.59017(16) 0.051(5) Uani 1 1 d G . .
C3C C 0.2245(4) 1.3443(3) -0.5748(2) 0.059(5) Uani 1 1 d G . .
C4C C 0.2129(4) 1.3193(4) -0.55720(18) 0.060(5) Uani 1 1 d G . .
C5C C 0.2257(4) 1.2752(4) -0.55504(15) 0.047(5) Uani 1 1 d G . .
C6C C 0.2499(4) 1.2562(3) -0.57044(17) 0.045(4) Uani 1 1 d G . .
C1D C 0.1642(3) 1.2137(3) -0.62738(16) 0.040(4) Uani 1 1 d G . .
C2D C 0.1709(4) 1.2584(3) -0.62279(17) 0.053(5) Uani 1 1 d G . .
C3D C 0.1504(5) 1.2904(2) -0.6362(2) 0.063(6) Uani 1 1 d G . .
C4D C 0.1233(4) 1.2777(4) -0.6542(2) 0.082(7) Uani 1 1 d G . .
C5D C 0.1167(4) 1.2330(4) -0.65877(17) 0.078(7) Uani 1 1 d G . .
C6D C 0.1371(4) 1.2009(3) -0.64537(18) 0.048(5) Uani 1 1 d G . .
C1E C 0.2663(4) 1.2103(3) -0.67532(16) 0.043(4) Uani 1 1 d G . .
C2E C 0.2835(4) 1.2120(4) -0.69540(18) 0.055(5) Uani 1 1 d G . .
C3E C 0.2720(5) 1.2459(4) -0.71007(15) 0.077(7) Uani 1 1 d G . .
C4E C 0.2432(5) 1.2782(4) -0.70467(19) 0.079(7) Uani 1 1 d G . .
C5E C 0.2260(4) 1.2766(4) -0.6846(2) 0.070(6) Uani 1 1 d G . .
C6E C 0.2375(4) 1.2426(4) -0.66992(16) 0.058(5) Uani 1 1 d G . .
C1F C 0.4440(3) 1.1322(4) -0.6696(2) 0.053(5) Uani 1 1 d G . .
C2F C 0.4638(5) 1.0965(3) -0.6788(3) 0.074(7) Uani 1 1 d G . .
C3F C 0.5043(5) 1.1015(5) -0.6859(3) 0.096(9) Uani 1 1 d G . .
C4F C 0.5249(4) 1.1422(6) -0.6838(3) 0.093(8) Uani 1 1 d G . .
C5F C 0.5051(5) 1.1779(5) -0.6746(4) 0.166(17) Uani 1 1 d G . .
C6F C 0.4647(5) 1.1729(4) -0.6674(3) 0.115(11) Uani 1 1 d G . .
C1G C 0.4878(3) 1.0852(4) -0.5989(2) 0.059(5) Uani 1 1 d G . .
C2G C 0.5027(5) 1.0828(5) -0.6195(2) 0.081(8) Uani 1 1 d G . .
C3G C 0.5459(5) 1.0768(5) -0.6216(3) 0.102(9) Uani 1 1 d G . .
C4G C 0.5743(3) 1.0733(5) -0.6030(4) 0.112(11) Uani 1 1 d G . .
C5G C 0.5594(5) 1.0757(5) -0.5824(3) 0.097(9) Uani 1 1 d G . .
C6G C 0.5162(5) 1.0817(5) -0.5803(2) 0.074(7) Uani 1 1 d G . .
C1H C 0.4686(5) 0.8421(6) -0.6501(3) 0.090(8) Uani 1 1 d G . .
C2H C 0.4719(5) 0.7963(6) -0.6523(3) 0.105(9) Uani 1 1 d G . .
C3H C 0.4995(6) 0.7784(5) -0.6664(3) 0.118(10) Uani 1 1 d G . .
C4H C 0.5238(5) 0.8063(7) -0.6784(3) 0.072(6) Uani 1 1 d G . .
C5H C 0.5206(6) 0.8520(6) -0.6762(3) 0.151(15) Uani 1 1 d G . .
C6H C 0.4929(7) 0.8699(5) -0.6621(4) 0.21(2) Uani 1 1 d G . .
C1I C 0.3782(4) 0.7810(4) -0.51323(16) 0.051(5) Uani 1 1 d G . .
C2I C 0.3912(4) 0.8245(4) -0.50905(19) 0.068(6) Uani 1 1 d G . .
C3I C 0.3982(5) 0.8394(4) -0.4876(2) 0.088(8) Uani 1 1 d G . .
C4I C 0.3922(6) 0.8109(6) -0.47035(16) 0.106(10) Uani 1 1 d G . .
C5I C 0.3792(6) 0.7674(5) -0.47453(19) 0.117(11) Uani 1 1 d G . .
C6I C 0.3722(5) 0.7525(4) -0.4960(2) 0.083(8) Uani 1 1 d G . .
C1J C 0.5158(4) 0.9576(4) -0.5915(2) 0.051(5) Uani 1 1 d G . .
C2J C 0.5524(5) 0.9516(4) -0.57741(18) 0.072(6) Uani 1 1 d G . .
C3J C 0.5913(4) 0.9443(5) -0.5858(3) 0.092(8) Uani 1 1 d G . .
C4J C 0.5938(4) 0.9430(5) -0.6083(3) 0.093(8) Uani 1 1 d G . .
C5J C 0.5573(5) 0.9491(6) -0.6224(2) 0.086(7) Uani 1 1 d G . .
C6J C 0.5183(4) 0.9564(5) -0.6140(2) 0.078(7) Uani 1 1 d G . .
C1K C 0.4121(4) 0.9483(4) -0.51423(15) 0.038(4) Uani 1 1 d G . .
C2K C 0.4555(4) 0.9398(4) -0.5104(2) 0.072(6) Uani 1 1 d G . .
C3K C 0.4774(3) 0.9528(5) -0.4908(2) 0.098(9) Uani 1 1 d G . .
C4K C 0.4558(5) 0.9741(5) -0.47499(17) 0.077(7) Uani 1 1 d G . .
C5K C 0.4125(5) 0.9826(4) -0.47878(17) 0.069(6) Uani 1 1 d G . .
C6K C 0.3906(3) 0.9696(4) -0.4984(2) 0.064(6) Uani 1 1 d G . .
C1L C 0.1603(3) 1.0331(3) -0.51857(11) 0.024(3) Uani 1 1 d G . .
C2L C 0.1411(3) 0.9988(3) -0.50789(16) 0.042(4) Uani 1 1 d G . .
C3L C 0.1536(4) 0.9899(3) -0.48604(16) 0.047(5) Uani 1 1 d G . .
C4L C 0.1852(4) 1.0154(4) -0.47487(12) 0.054(5) Uani 1 1 d G . .
C5L C 0.2043(3) 1.0497(4) -0.48555(16) 0.049(5) Uani 1 1 d G . .
C6L C 0.1918(3) 1.0586(3) -0.50740(16) 0.043(4) Uani 1 1 d G . .
C1M C 0.0734(4) 1.1267(3) -0.6089(2) 0.044(4) Uani 1 1 d G . .
C2M C 0.0403(4) 1.1300(4) -0.6253(2) 0.075(6) Uani 1 1 d G . .
C3M C 0.0202(4) 1.1705(5) -0.6296(2) 0.141(13) Uani 1 1 d G . .
C4M C 0.0333(5) 1.2078(4) -0.6175(3) 0.062(5) Uani 1 1 d G . .
C5M C 0.0664(5) 1.2045(3) -0.6010(2) 0.064(6) Uani 1 1 d G . .
C6M C 0.0864(4) 1.1640(4) -0.59673(17) 0.055(5) Uani 1 1 d G . .
C1N C 0.1968(3) 1.1306(4) -0.72327(18) 0.043(4) Uani 1 1 d G . .
C2N C 0.1806(4) 1.1628(4) -0.71008(15) 0.061(6) Uani 1 1 d G . .
C3N C 0.1450(4) 1.1873(4) -0.7178(2) 0.067(6) Uani 1 1 d G . .
C4N C 0.1257(4) 1.1796(5) -0.7387(2) 0.104(9) Uani 1 1 d G . .
C5N C 0.1420(5) 1.1474(5) -0.75187(17) 0.089(8) Uani 1 1 d G . .
C6N C 0.1775(4) 1.1229(4) -0.74416(17) 0.063(6) Uani 1 1 d G . .
C1O C -0.0385(3) 0.9818(4) -0.63448(16) 0.039(4) Uani 1 1 d G . .
C2O C -0.0260(3) 0.9471(4) -0.64744(19) 0.046(4) Uani 1 1 d G . .
C3O C -0.0533(4) 0.9320(4) -0.66485(18) 0.059(5) Uani 1 1 d G . .
C4O C -0.0931(4) 0.9514(5) -0.66930(19) 0.079(7) Uani 1 1 d G . .
C5O C -0.1056(3) 0.9861(5) -0.6563(2) 0.080(7) Uani 1 1 d G . .
C6O C -0.0783(4) 1.0013(4) -0.6389(2) 0.066(6) Uani 1 1 d G . .
C1P C 0.1406(5) 0.8115(4) -0.7111(3) 0.051(5) Uiso 1 1 d G . .
C2P C 0.1354(7) 0.7987(7) -0.7329(2) 0.195(19) Uani 1 1 d G . .
C3P C 0.1211(9) 0.7562(9) -0.7385(3) 0.176(17) Uani 1 1 d G . .
C4P C 0.1121(8) 0.7265(6) -0.7222(4) 0.20(2) Uani 1 1 d G . .
C5P C 0.1173(7) 0.7393(6) -0.7004(4) 0.126(11) Uani 1 1 d G . .
C6P C 0.1316(6) 0.7818(6) -0.6948(2) 0.099(8) Uani 1 1 d G . .
C1Q C 0.1730(3) 0.8772(5) -0.76787(19) 0.048(5) Uani 1 1 d G . .
C2Q C 0.1552(5) 0.8445(4) -0.7818(2) 0.083(7) Uani 1 1 d G . .
C3Q C 0.1121(5) 0.8462(5) -0.7889(2) 0.085(8) Uani 1 1 d G . .
C4Q C 0.0869(3) 0.8805(6) -0.7822(2) 0.092(8) Uani 1 1 d G . .
C5Q C 0.1048(4) 0.9132(5) -0.7683(2) 0.077(7) Uani 1 1 d G . .
C6Q C 0.1478(5) 0.9115(4) -0.76111(18) 0.056(5) Uani 1 1 d G . .
C1R C 0.2539(4) 1.0492(4) -0.7768(2) 0.052(5) Uani 1 1 d G . .
C2R C 0.2423(4) 1.0651(5) -0.7977(2) 0.093(8) Uani 1 1 d G . .
C3R C 0.2704(6) 1.0916(6) -0.80819(19) 0.123(11) Uani 1 1 d G . .
C4R C 0.3100(5) 1.1022(5) -0.7977(3) 0.097(8) Uani 1 1 d G . .
C5R C 0.3215(4) 1.0863(5) -0.7768(3) 0.082(7) Uani 1 1 d G . .
C6R C 0.2934(5) 1.0598(5) -0.76630(17) 0.070(6) Uani 1 1 d G . .
C1S C 0.3566(5) 0.8956(4) -0.7642(2) 0.060(6) Uani 1 1 d G . .
C2S C 0.3708(6) 0.8906(5) -0.7849(2) 0.131(12) Uani 1 1 d G . .
C3S C 0.3832(6) 0.8490(6) -0.7918(2) 0.18(2) Uani 1 1 d G . .
C4S C 0.3814(5) 0.8125(4) -0.7781(3) 0.055(5) Uani 1 1 d G . .
C5S C 0.3673(6) 0.8175(4) -0.7574(3) 0.134(12) Uani 1 1 d G . .
C6S C 0.3549(6) 0.8591(5) -0.7505(2) 0.103(9) Uani 1 1 d G . .
C1T C 0.4403(4) 0.9235(5) -0.7042(2) 0.084(7) Uani 1 1 d G . .
C2T C 0.4618(5) 0.8947(4) -0.7172(2) 0.072(6) Uiso 1 1 d G . .
C3T C 0.5010(5) 0.9069(5) -0.7241(2) 0.073(6) Uani 1 1 d G . .
C4T C 0.5188(4) 0.9478(6) -0.7181(3) 0.159(14) Uani 1 1 d G . .
C5T C 0.4973(5) 0.9765(4) -0.7051(3) 0.085(7) Uani 1 1 d G . .
C6T C 0.4581(5) 0.9644(5) -0.6982(2) 0.078(7) Uani 1 1 d G . .
C1U C 0.0493(5) 0.8543(5) -0.6676(2) 0.088(8) Uani 1 1 d G . .
C2U C 0.0469(5) 0.8588(5) -0.6902(2) 0.139(13) Uani 1 1 d G . .
C3U C 0.0175(5) 0.8340(5) -0.70330(16) 0.057(5) Uani 1 1 d G . .
C4U C -0.0095(4) 0.8047(5) -0.6938(2) 0.099(8) Uani 1 1 d G . .
C5U C -0.0071(4) 0.8002(5) -0.6711(2) 0.072(6) Uani 1 1 d G . .
C6U C 0.0223(5) 0.8250(5) -0.65807(16) 0.080(7) Uani 1 1 d G . .
C1V C 0.2522(6) 0.7315(5) -0.5853(4) 0.100(9) Uani 1 1 d G . .
C2V C 0.2446(6) 0.7192(5) -0.5641(3) 0.085(7) Uani 1 1 d G . .
C3V C 0.2291(7) 0.6771(6) -0.5601(3) 0.32(4) Uani 1 1 d G . .
C4V C 0.2211(6) 0.6473(5) -0.5773(3) 0.062(6) Uani 1 1 d G . .
C5V C 0.2287(8) 0.6596(7) -0.5984(3) 0.27(3) Uani 1 1 d G . .
C6V C 0.2443(9) 0.7017(8) -0.6024(3) 0.201(19) Uani 1 1 d G . .
C1W C 0.0242(4) 0.8249(3) -0.58243(19) 0.051(5) Uani 1 1 d G . .
C2W C 0.0393(4) 0.8354(3) -0.5611(2) 0.059(5) Uani 1 1 d G . .
C3W C 0.0418(4) 0.8028(5) -0.54503(17) 0.071(6) Uani 1 1 d G . .
C4W C 0.0293(4) 0.7597(4) -0.5503(2) 0.068(6) Uani 1 1 d G . .
C5W C 0.0142(4) 0.7491(3) -0.5716(3) 0.083(8) Uani 1 1 d G . .
C6W C 0.0117(4) 0.7817(4) -0.58768(19) 0.058(5) Uani 1 1 d G . .
C1X C 0.0165(3) 1.0093(3) -0.54664(16) 0.032(4) Uani 1 1 d G . .
C2X C -0.0127(3) 1.0123(3) -0.53096(15) 0.039(4) Uani 1 1 d G . .
C3X C -0.0373(3) 1.0503(4) -0.52963(16) 0.049(5) Uani 1 1 d G . .
C4X C -0.0327(3) 1.0853(3) -0.54399(19) 0.055(5) Uani 1 1 d G . .
C5X C -0.0036(4) 1.0823(3) -0.55967(16) 0.053(5) Uani 1 1 d G . .
C6X C 0.0211(3) 1.0443(3) -0.56099(15) 0.041(4) Uani 1 1 d G . .
C1Y C 0.0367(4) 1.0542(4) -0.6748(2) 0.041(4) Uani 1 1 d G . .
C2Y C -0.0075(4) 1.0523(4) -0.6759(2) 0.085(8) Uani 1 1 d G . .
C3Y C -0.0315(3) 1.0892(5) -0.6828(3) 0.077(7) Uani 1 1 d G . .
C4Y C -0.0113(5) 1.1280(4) -0.6885(3) 0.087(7) Uani 1 1 d G . .
C5Y C 0.0329(5) 1.1299(4) -0.6873(3) 0.076(6) Uani 1 1 d G . .
C6Y C 0.0569(3) 1.0930(5) -0.6805(2) 0.081(7) Uani 1 1 d G . .
C1Z C 0.1148(4) 1.0345(5) -0.7300(3) 0.071(6) Uani 1 1 d G . .
C2Z C 0.1068(5) 1.0269(5) -0.7523(3) 0.111(10) Uani 1 1 d G . .
C3Z C 0.0743(6) 1.0497(7) -0.7642(2) 0.21(2) Uani 1 1 d G . .
C4Z C 0.0497(5) 1.0801(6) -0.7539(3) 0.078(7) Uani 1 1 d G . .
C5Z C 0.0576(5) 1.0877(5) -0.7315(3) 0.087(7) Uani 1 1 d G . .
C6Z C 0.0902(5) 1.0649(5) -0.71959(19) 0.081(7) Uiso 1 1 d G . .
C1A1 C 0.5199(3) 0.8314(4) -0.56621(18) 0.045(4) Uani 1 1 d G . .
C2A1 C 0.5168(3) 0.8405(4) -0.58850(18) 0.052(5) Uani 1 1 d G . .
C3A1 C 0.5519(5) 0.8340(4) -0.60043(15) 0.062(6) Uani 1 1 d G . .
C4A1 C 0.5900(4) 0.8184(4) -0.5901(2) 0.064(6) Uani 1 1 d G . .
C5A1 C 0.5930(3) 0.8093(4) -0.5678(2) 0.068(6) Uani 1 1 d G . .
C6A1 C 0.5580(4) 0.8158(4) -0.55585(15) 0.052(5) Uani 1 1 d G . .
C1B1 C 0.2272(4) 1.1551(3) -0.53814(15) 0.038(4) Uani 1 1 d G . .
C2B1 C 0.2547(3) 1.1647(4) -0.51983(19) 0.053(5) Uani 1 1 d G . .
C3B1 C 0.2402(5) 1.1886(4) -0.50258(15) 0.062(6) Uani 1 1 d G . .
C4B1 C 0.1981(5) 1.2029(4) -0.50364(19) 0.085(8) Uani 1 1 d G . .
C5B1 C 0.1706(3) 1.1933(4) -0.5220(2) 0.077(8) Uani 1 1 d G . .
C6B1 C 0.1851(3) 1.1694(4) -0.53921(18) 0.047(5) Uani 1 1 d G . .
C1C1 C 0.1197(4) 0.7691(3) -0.6054(2) 0.049(5) Uani 1 1 d G . .
C2C1 C 0.1077(5) 0.7674(4) -0.62771(19) 0.108(10) Uani 1 1 d G . .
C3C1 C 0.0896(4) 0.7290(4) -0.63696(15) 0.050(5) Uani 1 1 d G . .
C4C1 C 0.0836(4) 0.6923(3) -0.6239(2) 0.069(6) Uani 1 1 d G . .
C5C1 C 0.0956(4) 0.6940(3) -0.6016(2) 0.058(5) Uani 1 1 d G . .
C6C1 C 0.1137(4) 0.7324(4) -0.59232(15) 0.060(5) Uani 1 1 d G . .
C1D1 C 0.2727(4) 0.7767(3) -0.7091(2) 0.054(5) Uani 1 1 d G . .
C2D1 C 0.2823(4) 0.7636(4) -0.72981(19) 0.065(6) Uani 1 1 d G . .
C3D1 C 0.2739(5) 0.7205(5) -0.73689(17) 0.080(7) Uani 1 1 d G . .
C4D1 C 0.2559(5) 0.6903(3) -0.7232(2) 0.067(6) Uani 1 1 d G . .
C5D1 C 0.2462(4) 0.7034(4) -0.7025(2) 0.073(6) Uani 1 1 d G . .
C6D1 C 0.2546(5) 0.7466(4) -0.69544(17) 0.070(6) Uani 1 1 d G . .
C1E1 C 0.4102(5) 0.6986(4) -0.5978(3) 0.062(6) Uani 1 1 d G . .
C2E1 C 0.3684(5) 0.6929(5) -0.5927(3) 0.088(7) Uani 1 1 d G . .
C3E1 C 0.3515(4) 0.6505(6) -0.5915(3) 0.090(7) Uani 1 1 d G . .
C4E1 C 0.3764(6) 0.6138(4) -0.5954(3) 0.093(8) Uani 1 1 d G . .
C5E1 C 0.4182(6) 0.6194(4) -0.6005(3) 0.103(8) Uani 1 1 d G . .
C6E1 C 0.4351(4) 0.6619(6) -0.6017(3) 0.084(7) Uani 1 1 d G . .
C1F1 C 0.3596(4) 0.7556(5) -0.66475(19) 0.079(7) Uani 1 1 d G . .
C2F1 C 0.3803(4) 0.7848(3) -0.6778(2) 0.053(5) Uani 1 1 d G . .
C3F1 C 0.4016(4) 0.7687(4) -0.6951(2) 0.073(6) Uani 1 1 d G . .
C4F1 C 0.4020(4) 0.7235(5) -0.69933(19) 0.074(6) Uani 1 1 d G . .
C5F1 C 0.3813(4) 0.6943(3) -0.6863(2) 0.057(5) Uani 1 1 d G . .
C6F1 C 0.3600(4) 0.7104(4) -0.6690(2) 0.069(6) Uani 1 1 d G . .
C1G1 C 0.1524(4) 0.8889(4) -0.52044(15) 0.050(5) Uani 1 1 d G . .
C2G1 C 0.1117(4) 0.8815(4) -0.5141(2) 0.057(5) Uani 1 1 d G . .
C3G1 C 0.1063(4) 0.8686(4) -0.4927(2) 0.064(6) Uani 1 1 d G . .
C4G1 C 0.1417(5) 0.8630(4) -0.47778(16) 0.077(7) Uani 1 1 d G . .
C5G1 C 0.1823(4) 0.8704(6) -0.4842(2) 0.120(11) Uani 1 1 d G . .
C6G1 C 0.1877(3) 0.8834(5) -0.5055(2) 0.089(8) Uani 1 1 d G . .
C1H1 C 0.3685(4) 1.0794(3) -0.51542(12) 0.034(4) Uani 1 1 d G . .
C2H1 C 0.3303(3) 1.0750(4) -0.50590(16) 0.046(5) Uani 1 1 d G . .
C3H1 C 0.3286(4) 1.0841(4) -0.48379(17) 0.064(6) Uani 1 1 d G . .
C4H1 C 0.3651(5) 1.0977(4) -0.47121(12) 0.063(6) Uani 1 1 d G . .
C5H1 C 0.4033(4) 1.1021(4) -0.48073(18) 0.058(5) Uani 1 1 d G . .
C6H1 C 0.4050(3) 1.0930(4) -0.50284(19) 0.053(5) Uani 1 1 d G . .
C1I1 C 0.3831(4) 1.0680(4) -0.72300(18) 0.043(4) Uani 1 1 d G . .
C2I1 C 0.4108(4) 1.0458(3) -0.73566(19) 0.055(5) Uani 1 1 d G . .
C3I1 C 0.4389(4) 1.0696(5) -0.7474(2) 0.075(6) Uani 1 1 d G . .
C4I1 C 0.4393(4) 1.1156(5) -0.7466(2) 0.087(7) Uani 1 1 d G . .
C5I1 C 0.4116(5) 1.1379(3) -0.7339(2) 0.097(8) Uani 1 1 d G . .
C6I1 C 0.3835(4) 1.1141(4) -0.7221(2) 0.063(6) Uani 1 1 d G . .

loop_
_atom_site_aniso_label
_atom_site_aniso_U_11
_atom_site_aniso_U_22
_atom_site_aniso_U_33
_atom_site_aniso_U_23
_atom_site_aniso_U_13
_atom_site_aniso_U_12
Cd1 0.0353(7) 0.0212(6) 0.0202(6) -0.0013(4) -0.0026(5) 0.0005(5)
Cd2 0.0362(7) 0.0224(6) 0.0242(6) -0.0012(5) -0.0026(5) 0.0032(5)
Cd3 0.0343(7) 0.0198(6) 0.0246(6) -0.0020(5) -0.0037(5) 0.0005(5)
Cd4 0.0470(8) 0.0244(6) 0.0222(6) -0.0003(5) -0.0015(5) 0.0020(5)
Cd5 0.0423(7) 0.0249(6) 0.0344(7) -0.0010(5) -0.0054(5) 0.0010(5)
Cd6 0.0383(7) 0.0246(6) 0.0228(6) -0.0037(5) 0.0007(5) -0.0014(5)
Cd7 0.0394(7) 0.0211(6) 0.0212(6) -0.0024(5) -0.0020(5) 0.0022(5)
Cd8 0.0502(8) 0.0288(7) 0.0293(6) -0.0040(5) -0.0042(6) 0.0080(6)
Cd9 0.0434(7) 0.0268(6) 0.0313(6) -0.0038(5) -0.0050(5) 0.0005(5)
Cd10 0.0383(7) 0.0221(6) 0.0245(6) -0.0003(5) -0.0003(5) 0.0009(5)
Cd11 0.0427(8) 0.0308(6) 0.0334(7) 0.0049(5) 0.0013(5) 0.0007(6)
Cd12 0.0424(7) 0.0309(6) 0.0287(6) 0.0012(5) 0.0008(5) 0.0024(5)
Cd13 0.0411(7) 0.0353(7) 0.0273(6) -0.0089(5) -0.0050(5) 0.0039(6)
Cd14 0.0447(7) 0.0276(6) 0.0254(6) 0.0000(5) 0.0010(5) -0.0033(5)
Cd15 0.0403(7) 0.0275(6) 0.0297(6) 0.0029(5) -0.0025(5) -0.0027(5)
Cd16 0.0433(7) 0.0261(6) 0.0230(6) -0.0020(5) -0.0011(5) 0.0029(5)
Cd17 0.0423(7) 0.0237(6) 0.0400(7) 0.0004(5) 0.0003(6) -0.0040(5)
Cd18 0.0376(7) 0.0341(7) 0.0290(6) -0.0040(5) -0.0027(5) -0.0017(5)
Cd19 0.0698(9) 0.0348(7) 0.0225(6) -0.0020(5) -0.0003(6) 0.0148(6)
Cd20 0.0485(8) 0.0378(7) 0.0318(7) 0.0051(6) 0.0021(6) 0.0082(6)
Cd21 0.0530(8) 0.0249(6) 0.0242(6) -0.0001(5) -0.0029(5) -0.0076(6)
Cd22 0.0621(9) 0.0282(7) 0.0269(6) -0.0048(5) -0.0079(6) 0.0035(6)
Cd23 0.0512(8) 0.0215(6) 0.0286(6) -0.0027(5) -0.0001(5) 0.0010(5)
Cd24 0.0574(8) 0.0238(6) 0.0327(7) -0.0033(5) 0.0059(6) -0.0040(6)
Cd25 0.0528(8) 0.0342(7) 0.0355(7) 0.0054(6) 0.0016(6) 0.0088(6)
Cd26 0.0539(8) 0.0350(7) 0.0282(6) -0.0070(5) 0.0011(6) 0.0033(6)
Cd27 0.0520(8) 0.0305(7) 0.0381(7) 0.0002(6) -0.0010(6) 0.0057(6)
Cd28 0.0452(8) 0.0296(7) 0.0414(7) -0.0024(6) -0.0025(6) -0.0035(6)
Cd29 0.0658(9) 0.0255(6) 0.0277(6) -0.0041(5) 0.0061(6) -0.0050(6)
Cd30 0.0637(9) 0.0336(7) 0.0345(7) -0.0007(6) -0.0041(6) 0.0119(6)
Cd31 0.0522(9) 0.0493(8) 0.0494(8) 0.0163(7) 0.0013(7) 0.0122(7)
Cd32 0.0705(10) 0.0463(8) 0.0270(7) -0.0074(6) -0.0015(6) 0.0102(7)
S1 0.064(3) 0.044(3) 0.028(2) -0.011(2) -0.005(2) 0.009(2)
S2 0.070(3) 0.042(3) 0.030(2) -0.007(2) 0.008(2) -0.003(2)
S3 0.048(3) 0.030(2) 0.036(2) -0.0022(18) 0.008(2) -0.0055(19)
S4 0.051(3) 0.023(2) 0.038(2) -0.0016(18) -0.002(2) -0.0084(19)
S5 0.041(3) 0.042(3) 0.031(2) 0.0033(19) 0.0018(19) 0.000(2)
S6 0.045(3) 0.035(2) 0.035(2) 0.0050(19) 0.0039(19) -0.001(2)
S7 0.067(3) 0.036(2) 0.035(2) 0.004(2) -0.002(2) 0.019(2)
S8 0.060(3) 0.028(2) 0.027(2) -0.0017(17) 0.005(2) -0.004(2)
S9 0.049(3) 0.038(2) 0.035(2) 0.0074(19) 0.000(2) 0.012(2)
S10 0.036(3) 0.031(2) 0.052(3) -0.005(2) -0.002(2) -0.0065(19)
S11 0.056(3) 0.062(3) 0.033(2) -0.010(2) -0.007(2) 0.003(2)
S12 0.069(3) 0.030(2) 0.028(2) -0.0053(18) 0.002(2) -0.012(2)
S13 0.058(3) 0.046(3) 0.044(3) 0.017(2) 0.008(2) 0.012(2)
S14 0.051(3) 0.025(2) 0.029(2) -0.0039(17) 0.0008(19) -0.0009(19)
S15 0.043(3) 0.031(2) 0.032(2) -0.0040(18) 0.0060(19) -0.0090(19)
S16 0.067(3) 0.034(2) 0.023(2) 0.0020(18) 0.002(2) 0.009(2)
S17 0.037(2) 0.034(2) 0.039(2) -0.0004(19) -0.0007(19) -0.0038(19)
S18 0.091(4) 0.051(3) 0.025(2) -0.004(2) 0.000(2) 0.021(3)
S19 0.065(3) 0.037(2) 0.024(2) -0.0008(18) 0.006(2) 0.004(2)
S20 0.045(3) 0.048(3) 0.039(2) 0.008(2) -0.001(2) -0.001(2)
S21 0.052(3) 0.127(5) 0.041(3) -0.042(3) 0.000(2) -0.008(3)
S22 0.047(3) 0.021(2) 0.028(2) -0.0019(17) 0.0009(18) 0.0008(18)
S23 0.057(3) 0.032(2) 0.030(2) -0.0090(18) -0.005(2) 0.011(2)
S24 0.056(3) 0.023(2) 0.033(2) -0.0028(17) 0.008(2) -0.0016(19)
S25 0.035(2) 0.035(2) 0.036(2) -0.0020(19) -0.0012(18) -0.0042(19)
S26 0.047(3) 0.030(2) 0.028(2) -0.0023(17) -0.0031(18) -0.0021(19)
S27 0.047(3) 0.028(2) 0.035(2) -0.0002(18) 0.0026(19) -0.0031(19)
S28 0.042(3) 0.027(2) 0.034(2) -0.0043(18) -0.0061(19) 0.0037(18)
S29 0.044(3) 0.029(2) 0.031(2) -0.0009(18) -0.0060(18) 0.0083(19)
S30 0.039(2) 0.027(2) 0.028(2) -0.0013(17) 0.0028(18) 0.0007(18)
S31 0.062(3) 0.035(2) 0.029(2) 0.0142(19) 0.003(2) 0.025(2)
S32 0.044(3) 0.027(2) 0.023(2) -0.0029(16) -0.0012(17) 0.0037(18)
S33 0.040(2) 0.029(2) 0.027(2) -0.0010(17) -0.0027(18) 0.0011(18)
S34 0.049(3) 0.028(2) 0.0180(19) -0.0031(16) -0.0002(17) 0.0048(19)
S35 0.034(2) 0.0145(18) 0.0218(19) -0.0014(15) -0.0014(16) -0.0018(16)
S36 0.036(2) 0.024(2) 0.0227(19) -0.0055(16) -0.0008(16) 0.0033(17)
S37 0.035(2) 0.0186(19) 0.0203(19) 0.0002(15) -0.0014(16) 0.0001(16)
S38 0.037(2) 0.026(2) 0.0209(19) -0.0046(16) -0.0019(16) 0.0019(17)
S39 0.034(2) 0.0212(19) 0.0219(19) -0.0005(15) -0.0026(16) 0.0043(16)
S40 0.043(2) 0.0198(19) 0.0165(18) -0.0021(15) 0.0005(16) 0.0010(17)
S41 0.032(2) 0.0208(19) 0.025(2) -0.0010(16) -0.0023(16) -0.0042(16)
S42 0.045(2) 0.0183(19) 0.023(2) -0.0014(16) 0.0001(17) -0.0046(17)
S43 0.048(3) 0.036(2) 0.040(2) -0.001(2) -0.006(2) 0.008(2)
S44 0.058(3) 0.046(3) 0.047(3) 0.011(2) -0.006(2) 0.000(2)
S45 0.066(3) 0.040(3) 0.057(3) -0.008(2) -0.021(3) 0.020(2)
S46 0.067(3) 0.035(2) 0.035(2) 0.002(2) -0.005(2) -0.008(2)
S47 0.063(3) 0.046(3) 0.035(2) -0.004(2) 0.003(2) 0.017(2)
S48 0.071(4) 0.043(3) 0.068(3) 0.008(3) -0.023(3) 0.012(3)
S49 0.058(4) 0.081(4) 0.081(4) 0.047(3) -0.006(3) 0.009(3)
S50 0.043(3) 0.037(2) 0.027(2) 0.0014(18) -0.0077(18) 0.004(2)
C1 0.031(11) 0.112(18) 0.057(13) -0.018(12) -0.012(9) 0.021(11)
C2 0.14(2) 0.074(17) 0.065(16) -0.017(13) -0.005(16) 0.009(16)
C3 0.10(2) 0.21(3) 0.052(16) 0.015(19) -0.018(14) 0.04(2)
C4 0.077(13) 0.019(8) 0.029(9) -0.002(7) -0.021(8) -0.009(8)
C5 0.043(11) 0.046(11) 0.039(10) 0.019(8) -0.019(8) 0.001(8)
C6 0.050(11) 0.040(10) 0.024(9) 0.004(7) -0.009(7) 0.006(8)
N11 0.049(9) 0.050(9) 0.027(7) -0.007(7) -0.001(6) 0.012(8)
C12 0.055(13) 0.047(11) 0.033(10) -0.004(8) 0.006(9) 0.000(9)
C13 0.057(13) 0.057(12) 0.023(9) -0.001(8) 0.001(8) 0.007(10)
C14 0.045(12) 0.069(13) 0.025(9) -0.020(9) -0.009(8) 0.013(10)
C15 0.055(13) 0.060(13) 0.025(9) -0.005(8) 0.003(8) 0.022(10)
C16 0.048(11) 0.032(9) 0.034(9) -0.010(7) -0.004(8) 0.016(8)
N21 0.054(10) 0.029(8) 0.035(8) -0.005(6) 0.009(7) -0.007(7)
C22 0.081(14) 0.030(9) 0.024(9) -0.010(7) -0.005(9) 0.005(9)
C23 0.024(9) 0.036(9) 0.032(9) 0.005(7) -0.008(7) -0.004(7)
C24 0.044(11) 0.039(10) 0.021(8) 0.000(7) -0.005(7) -0.007(8)
C25 0.041(10) 0.048(11) 0.028(9) -0.002(8) -0.004(7) 0.017(8)
C26 0.065(13) 0.042(11) 0.034(10) 0.003(8) -0.005(9) -0.005(9)
N31 0.046(9) 0.023(7) 0.042(8) -0.001(6) -0.011(7) 0.001(6)
C32 0.063(12) 0.022(8) 0.027(9) 0.007(7) -0.010(8) -0.007(8)
C33 0.059(12) 0.037(10) 0.036(10) -0.005(8) 0.006(9) 0.004(9)
C34 0.050(11) 0.031(9) 0.041(10) 0.004(8) -0.013(9) -0.011(8)
C35 0.053(11) 0.037(10) 0.034(10) 0.008(8) -0.014(8) 0.023(9)
C36 0.048(12) 0.045(11) 0.046(11) -0.001(9) 0.009(9) -0.003(9)
N41 0.086(13) 0.086(13) 0.041(10) -0.023(9) -0.011(9) -0.016(11)
C42 0.097(18) 0.100(19) 0.049(14) 0.015(13) 0.010(12) -0.024(15)
C43 0.088(19) 0.17(3) 0.047(14) -0.017(16) -0.011(13) -0.049(18)
C44 0.081(17) 0.072(15) 0.067(15) 0.005(12) 0.000(13) -0.011(13)
C45 0.15(3) 0.15(3) 0.09(2) 0.01(2) -0.02(2) -0.06(2)
C46 0.13(2) 0.12(2) 0.062(16) 0.002(16) 0.000(16) -0.035(19)
C1A 0.062(13) 0.035(10) 0.040(11) 0.014(8) -0.005(9) -0.025(9)
C2A 0.098(18) 0.062(14) 0.060(14) 0.021(11) -0.034(12) -0.057(13)
C3A 0.14(2) 0.085(19) 0.058(15) 0.021(13) -0.015(16) -0.072(18)
C4A 0.081(18) 0.083(18) 0.087(19) 0.010(15) -0.002(15) -0.019(14)
C5A 0.10(2) 0.058(14) 0.078(17) 0.036(13) -0.013(14) -0.040(13)
C6A 0.080(16) 0.044(12) 0.056(13) 0.028(10) 0.000(12) -0.012(11)
C1B 0.061(12) 0.028(9) 0.027(9) -0.004(7) 0.022(8) -0.008(8)
C2B 0.062(12) 0.025(9) 0.043(10) -0.006(8) 0.013(9) -0.003(8)
C3B 0.055(12) 0.031(10) 0.053(12) -0.008(9) 0.001(9) -0.011(9)
C4B 0.091(16) 0.036(11) 0.047(12) -0.010(9) 0.003(11) -0.015(10)
C5B 0.075(14) 0.035(10) 0.051(12) 0.001(9) 0.009(10) -0.010(10)
C6B 0.061(13) 0.050(12) 0.039(11) 0.005(9) 0.003(9) -0.001(10)
C1C 0.056(11) 0.021(8) 0.029(9) -0.006(7) -0.002(8) -0.010(8)
C2C 0.068(13) 0.022(9) 0.062(12) -0.001(9) -0.004(10) -0.013(9)
C3C 0.079(15) 0.050(12) 0.050(12) -0.021(10) 0.008(11) 0.007(11)
C4C 0.047(12) 0.064(14) 0.069(14) -0.022(11) 0.008(10) -0.006(10)
C5C 0.056(12) 0.042(11) 0.044(11) -0.016(9) 0.008(9) -0.005(9)
C6C 0.048(11) 0.054(11) 0.031(9) -0.018(8) -0.002(8) -0.012(9)
C1D 0.068(12) 0.027(9) 0.025(9) 0.010(7) 0.015(8) -0.012(8)
C2D 0.076(14) 0.025(10) 0.060(12) 0.007(9) 0.019(10) 0.005(9)
C3D 0.093(17) 0.038(12) 0.059(13) 0.014(10) 0.010(12) 0.013(11)
C4D 0.11(2) 0.044(13) 0.096(19) 0.032(13) 0.021(15) 0.033(13)
C5D 0.111(19) 0.066(15) 0.055(13) 0.017(11) -0.006(12) 0.053(14)
C6D 0.061(12) 0.038(10) 0.041(10) -0.010(8) -0.016(9) 0.014(9)
C1E 0.069(13) 0.035(10) 0.022(9) 0.008(7) -0.009(8) -0.013(9)
C2E 0.096(16) 0.035(10) 0.033(10) 0.013(8) -0.002(10) -0.009(10)
C3E 0.108(19) 0.088(17) 0.033(11) 0.018(11) -0.001(11) -0.031(15)
C4E 0.11(2) 0.065(15) 0.059(15) 0.029(12) 0.007(13) 0.006(14)
C5E 0.100(18) 0.063(14) 0.047(12) 0.016(11) 0.008(12) 0.002(12)
C6E 0.058(13) 0.041(11) 0.075(14) 0.018(10) 0.005(11) 0.013(10)
C1F 0.083(15) 0.056(12) 0.022(9) 0.010(8) 0.013(9) -0.009(11)
C2F 0.074(16) 0.051(13) 0.102(18) -0.025(12) 0.033(13) 0.006(11)
C3F 0.086(19) 0.084(18) 0.13(2) 0.004(16) 0.066(17) -0.008(15)
C4F 0.046(14) 0.10(2) 0.13(2) -0.015(17) 0.014(14) -0.022(14)
C5F 0.07(2) 0.13(3) 0.30(5) -0.11(3) 0.08(3) -0.047(19)
C6F 0.071(18) 0.075(17) 0.21(3) -0.063(19) 0.048(19) -0.042(14)
C1G 0.051(13) 0.044(11) 0.080(15) 0.019(10) -0.009(11) -0.024(10)
C2G 0.049(14) 0.057(14) 0.14(2) 0.030(14) 0.048(14) 0.004(11)
C3G 0.070(18) 0.069(17) 0.17(3) 0.023(17) 0.032(19) -0.003(14)
C4G 0.048(16) 0.059(16) 0.22(4) 0.03(2) -0.03(2) -0.012(12)
C5G 0.07(2) 0.058(15) 0.15(3) 0.033(17) -0.044(17) -0.003(14)
C6G 0.055(15) 0.061(14) 0.101(18) 0.005(12) -0.031(13) -0.009(11)
C1H 0.093(19) 0.12(2) 0.057(15) 0.031(15) 0.021(13) 0.018(17)
C2H 0.13(2) 0.054(16) 0.13(2) -0.030(16) 0.021(19) 0.015(15)
C3H 0.11(2) 0.13(3) 0.11(2) 0.02(2) 0.028(18) -0.03(2)
C4H 0.069(16) 0.072(16) 0.073(15) 0.005(13) 0.001(12) 0.010(13)
C5H 0.10(2) 0.19(4) 0.17(3) 0.08(3) 0.04(2) 0.08(2)
C6H 0.12(3) 0.29(6) 0.23(5) 0.09(4) 0.08(3) 0.10(3)
C1I 0.059(13) 0.049(12) 0.044(11) -0.001(9) -0.008(9) 0.019(10)
C2I 0.081(16) 0.081(16) 0.039(12) -0.003(11) -0.008(10) 0.033(13)
C3I 0.091(18) 0.11(2) 0.059(15) 0.000(14) 0.011(13) 0.054(15)
C4I 0.15(3) 0.12(2) 0.046(14) 0.026(15) 0.007(15) 0.07(2)
C5I 0.21(3) 0.077(19) 0.065(18) 0.004(15) 0.020(19) 0.04(2)
C6I 0.14(2) 0.074(15) 0.040(12) 0.034(11) 0.024(13) 0.043(15)
C1J 0.064(13) 0.026(9) 0.060(13) 0.010(9) -0.009(10) -0.006(9)
C2J 0.067(15) 0.039(12) 0.106(18) 0.004(12) -0.012(14) 0.005(11)
C3J 0.053(16) 0.066(16) 0.15(3) -0.014(17) -0.012(16) 0.018(12)
C4J 0.060(17) 0.092(19) 0.12(2) 0.022(18) -0.001(16) 0.017(14)
C5J 0.076(17) 0.11(2) 0.072(16) 0.026(14) 0.014(14) 0.015(15)
C6J 0.077(17) 0.105(19) 0.055(14) 0.014(13) 0.016(12) 0.010(14)
C1K 0.048(11) 0.039(10) 0.026(9) 0.007(8) -0.007(8) 0.001(8)
C2K 0.061(15) 0.075(15) 0.078(16) -0.034(12) -0.006(12) 0.011(12)
C3K 0.12(2) 0.091(18) 0.076(17) -0.038(14) -0.045(15) 0.029(16)
C4K 0.13(2) 0.051(13) 0.049(13) -0.018(10) -0.030(13) 0.030(13)
C5K 0.108(19) 0.051(13) 0.049(13) 0.003(10) 0.010(12) 0.001(13)
C6K 0.077(15) 0.066(14) 0.046(12) -0.020(10) -0.019(11) 0.031(11)
C1L 0.027(9) 0.035(9) 0.012(7) -0.007(6) 0.006(6) 0.004(7)
C2L 0.064(12) 0.042(10) 0.021(9) -0.004(8) 0.007(8) 0.005(9)
C3L 0.060(13) 0.035(10) 0.049(11) -0.009(9) 0.018(9) -0.009(9)
C4L 0.074(14) 0.056(12) 0.032(10) 0.001(9) 0.001(10) 0.021(11)
C5L 0.043(11) 0.073(14) 0.032(10) -0.006(9) 0.001(8) -0.001(10)
C6L 0.042(11) 0.056(11) 0.030(9) -0.010(8) 0.001(8) 0.005(9)
C1M 0.056(12) 0.031(10) 0.050(11) -0.001(8) 0.025(9) 0.002(8)
C2M 0.072(16) 0.067(15) 0.084(17) -0.003(13) -0.009(13) 0.006(12)
C3M 0.12(3) 0.08(2) 0.21(4) -0.02(2) -0.06(2) 0.048(19)
C4M 0.061(14) 0.056(13) 0.069(14) -0.002(11) 0.004(11) 0.006(11)
C5M 0.092(17) 0.054(13) 0.051(13) -0.005(10) 0.041(12) 0.006(12)
C6M 0.087(15) 0.042(11) 0.041(11) -0.014(9) 0.036(10) -0.006(10)
C1N 0.074(13) 0.021(9) 0.033(10) 0.007(7) 0.002(9) 0.006(8)
C2N 0.087(16) 0.046(12) 0.049(12) 0.004(10) -0.002(11) 0.029(11)
C3N 0.087(16) 0.059(13) 0.054(13) -0.002(10) -0.004(11) 0.043(12)
C4N 0.15(3) 0.065(16) 0.086(19) 0.001(14) -0.035(18) 0.035(16)
C5N 0.15(2) 0.068(15) 0.038(12) -0.006(11) -0.021(13) 0.034(16)
C6N 0.102(17) 0.048(12) 0.032(10) -0.002(9) -0.028(10) 0.022(11)
C1O 0.032(10) 0.036(10) 0.047(10) 0.003(8) -0.005(8) -0.007(8)
C2O 0.069(13) 0.034(10) 0.032(10) 0.002(8) -0.002(9) -0.012(9)
C3O 0.074(15) 0.047(12) 0.054(12) 0.003(10) -0.005(11) -0.026(11)
C4O 0.064(16) 0.092(18) 0.078(16) -0.006(14) -0.004(13) -0.024(14)
C5O 0.072(16) 0.075(16) 0.088(17) -0.029(13) -0.027(13) 0.006(13)
C6O 0.060(14) 0.056(13) 0.080(15) -0.004(11) -0.017(11) 0.017(11)
C2P 0.29(5) 0.15(4) 0.15(4) -0.04(3) 0.04(3) -0.11(4)
C3P 0.24(5) 0.16(4) 0.13(3) -0.02(3) 0.03(3) -0.08(3)
C4P 0.34(6) 0.12(3) 0.14(4) -0.02(3) -0.01(4) -0.05(4)
C5P 0.15(3) 0.11(3) 0.10(2) 0.007(19) -0.05(2) -0.02(2)
C6P 0.14(2) 0.071(17) 0.087(19) -0.007(15) -0.019(16) -0.012(16)
C1Q 0.062(13) 0.062(12) 0.018(8) -0.002(8) -0.010(8) -0.007(10)
C2Q 0.079(17) 0.13(2) 0.032(11) -0.012(13) -0.017(11) -0.020(15)
C3Q 0.10(2) 0.12(2) 0.036(12) -0.029(13) 0.003(13) 0.004(16)
C4Q 0.10(2) 0.14(2) 0.037(13) 0.014(14) -0.007(13) -0.027(18)
C5Q 0.088(18) 0.110(19) 0.031(11) 0.008(12) 0.000(11) 0.035(15)
C6Q 0.070(15) 0.055(13) 0.043(11) 0.009(9) -0.002(10) 0.001(11)
C1R 0.057(13) 0.052(12) 0.047(12) -0.002(9) 0.008(10) 0.004(10)
C2R 0.14(2) 0.088(18) 0.047(14) 0.022(13) 0.005(14) 0.012(17)
C3R 0.17(3) 0.12(2) 0.077(19) 0.054(18) 0.03(2) -0.01(2)
C4R 0.10(2) 0.09(2) 0.10(2) 0.035(16) 0.021(16) 0.014(16)
C5R 0.13(2) 0.056(14) 0.056(14) 0.014(11) 0.020(14) 0.020(14)
C6R 0.101(19) 0.064(14) 0.041(12) -0.009(11) -0.020(12) 0.022(13)
C1S 0.092(16) 0.047(12) 0.045(11) -0.021(10) 0.029(11) -0.017(11)
C2S 0.14(3) 0.13(3) 0.14(3) -0.06(2) 0.07(2) -0.03(2)
C3S 0.15(3) 0.15(3) 0.26(5) -0.14(3) 0.11(3) -0.06(3)
C4S 0.055(13) 0.050(13) 0.058(13) -0.006(10) 0.004(10) -0.003(10)
C5S 0.15(3) 0.045(16) 0.20(4) -0.050(19) 0.00(3) 0.009(16)
C6S 0.14(3) 0.068(17) 0.10(2) -0.017(16) 0.004(17) 0.001(17)
C1T 0.11(2) 0.100(19) 0.053(14) -0.004(13) 0.035(13) 0.031(16)
C3T 0.069(16) 0.077(16) 0.073(15) -0.008(13) 0.003(12) -0.001(12)
C4T 0.10(3) 0.17(3) 0.22(4) -0.01(3) 0.07(3) 0.01(2)
C5T 0.068(17) 0.082(17) 0.11(2) -0.001(15) 0.029(14) 0.007(14)
C6T 0.069(16) 0.087(18) 0.079(16) 0.019(14) 0.019(13) -0.005(13)
C1U 0.093(18) 0.14(2) 0.027(11) -0.026(13) -0.001(11) -0.040(16)
C2U 0.10(2) 0.22(4) 0.09(2) -0.08(2) 0.012(17) 0.00(2)
C3U 0.056(13) 0.059(13) 0.053(12) -0.003(10) -0.007(10) 0.002(10)
C4U 0.09(2) 0.11(2) 0.10(2) -0.006(17) 0.006(16) -0.006(16)
C5U 0.071(15) 0.088(17) 0.054(13) -0.013(12) -0.014(11) 0.010(13)
C6U 0.108(19) 0.062(14) 0.071(15) -0.038(12) 0.022(14) -0.044(13)
C1V 0.15(3) 0.030(12) 0.11(2) 0.024(14) -0.015(19) 0.010(14)
C2V 0.089(18) 0.078(17) 0.086(18) 0.005(14) 0.001(14) -0.006(14)
C3V 0.24(6) 0.32(8) 0.37(8) 0.25(7) -0.08(6) -0.08(6)
C4V 0.063(14) 0.059(14) 0.062(14) -0.001(11) -0.001(11) -0.007(11)
C5V 0.26(6) 0.22(6) 0.32(7) 0.05(6) 0.05(5) -0.08(5)
C6V 0.24(5) 0.13(4) 0.22(5) 0.00(4) 0.00(4) -0.03(4)
C1W 0.032(10) 0.037(11) 0.085(15) -0.009(10) 0.005(10) 0.010(8)
C2W 0.077(15) 0.030(10) 0.075(15) 0.012(10) 0.026(12) -0.005(10)
C3W 0.074(15) 0.058(14) 0.083(16) 0.022(12) 0.025(12) 0.024(12)
C4W 0.058(14) 0.051(14) 0.097(18) 0.012(12) 0.016(13) 0.003(11)
C5W 0.056(15) 0.048(13) 0.14(2) 0.029(15) -0.019(15) -0.019(11)
C6W 0.051(12) 0.023(10) 0.103(16) 0.003(10) 0.015(11) -0.010(8)
C1X 0.030(9) 0.039(10) 0.027(8) -0.013(7) -0.001(7) -0.012(7)
C2X 0.030(10) 0.047(11) 0.037(10) -0.019(8) -0.013(8) -0.007(8)
C3X 0.055(12) 0.048(12) 0.043(11) -0.007(9) -0.011(9) -0.002(10)
C4X 0.055(13) 0.065(13) 0.045(11) -0.023(10) -0.008(9) 0.001(10)
C5X 0.073(14) 0.050(12) 0.036(10) -0.019(9) 0.004(10) -0.010(10)
C6X 0.057(12) 0.029(9) 0.034(9) -0.010(8) -0.009(8) -0.001(8)
C1Y 0.050(12) 0.034(10) 0.036(10) 0.007(8) -0.006(8) 0.006(8)
C2Y 0.042(13) 0.077(16) 0.13(2) 0.038(15) -0.006(13) 0.023(12)
C3Y 0.066(15) 0.079(16) 0.090(17) 0.036(13) 0.020(12) 0.043(13)
C4Y 0.074(18) 0.059(15) 0.12(2) 0.012(14) -0.009(15) 0.003(13)
C5Y 0.071(16) 0.065(15) 0.087(17) 0.012(13) -0.009(13) 0.001(13)
C6Y 0.069(16) 0.072(16) 0.098(18) 0.014(14) -0.008(13) 0.003(13)
C1Z 0.067(15) 0.076(16) 0.070(15) -0.001(12) 0.005(12) 0.004(12)
C2Z 0.11(2) 0.11(2) 0.11(2) 0.003(18) -0.046(18) -0.023(18)
C3Z 0.17(3) 0.29(5) 0.15(3) -0.11(3) -0.08(3) 0.16(4)
C4Z 0.078(16) 0.085(17) 0.069(16) 0.000(13) -0.006(13) 0.002(13)
C5Z 0.086(18) 0.092(18) 0.081(18) -0.002(14) 0.000(14) 0.005(14)
C1A1 0.036(11) 0.039(10) 0.057(12) -0.019(9) -0.010(9) -0.002(8)
C2A1 0.072(14) 0.043(11) 0.040(11) -0.013(9) 0.005(10) 0.004(10)
C3A1 0.086(16) 0.030(11) 0.070(14) -0.017(10) 0.008(13) -0.009(10)
C4A1 0.061(15) 0.035(11) 0.096(18) -0.015(11) 0.015(13) 0.010(10)
C5A1 0.045(13) 0.062(14) 0.095(18) -0.017(13) -0.004(12) -0.005(10)
C6A1 0.058(13) 0.037(10) 0.058(12) -0.015(9) -0.008(10) 0.003(9)
C1B1 0.068(13) 0.023(9) 0.025(9) -0.003(7) 0.009(8) 0.005(8)
C2B1 0.089(15) 0.034(10) 0.037(10) -0.003(8) 0.007(10) -0.019(10)
C3B1 0.120(19) 0.041(11) 0.029(10) -0.013(9) 0.023(11) -0.017(12)
C4B1 0.15(3) 0.057(15) 0.053(14) -0.025(11) 0.026(15) -0.018(16)
C5B1 0.077(16) 0.039(12) 0.13(2) -0.008(12) 0.075(16) -0.016(11)
C6B1 0.048(12) 0.042(11) 0.052(11) -0.001(9) 0.012(9) -0.010(9)
C1C1 0.056(12) 0.033(10) 0.056(12) 0.014(9) 0.003(9) -0.005(9)
C2C1 0.18(3) 0.081(18) 0.061(16) -0.010(14) -0.012(17) -0.043(18)
C3C1 0.057(12) 0.047(11) 0.046(11) 0.002(9) -0.003(9) -0.006(9)
C4C1 0.073(15) 0.061(14) 0.071(15) -0.003(12) -0.004(12) -0.007(11)
C5C1 0.065(14) 0.051(12) 0.058(13) 0.002(10) 0.002(10) -0.005(10)
C6C1 0.066(14) 0.056(13) 0.058(13) -0.004(11) 0.003(10) -0.004(11)
C1D1 0.083(15) 0.027(10) 0.054(12) -0.004(9) 0.021(11) 0.006(9)
C2D1 0.073(15) 0.059(14) 0.061(14) -0.006(11) 0.001(11) 0.004(11)
C3D1 0.091(18) 0.077(17) 0.071(16) -0.006(14) 0.006(13) 0.010(14)
C4D1 0.072(15) 0.064(14) 0.064(14) -0.007(12) 0.003(11) -0.001(12)
C5D1 0.078(16) 0.071(16) 0.071(15) -0.006(12) 0.008(12) -0.004(12)
C6D1 0.076(16) 0.062(14) 0.071(15) -0.009(12) 0.011(12) -0.008(12)
C1E1 0.052(13) 0.031(11) 0.099(16) 0.012(11) -0.014(11) 0.003(10)
C2E1 0.09(2) 0.081(18) 0.089(18) 0.005(14) -0.001(14) -0.010(15)
C3E1 0.10(2) 0.085(19) 0.089(18) 0.001(15) 0.003(15) -0.004(16)
C4E1 0.09(2) 0.080(18) 0.11(2) 0.010(15) 0.010(16) 0.007(16)
C5E1 0.10(2) 0.10(2) 0.11(2) 0.002(17) -0.005(17) -0.002(17)
C6E1 0.090(19) 0.075(17) 0.086(17) -0.003(14) -0.004(14) 0.000(15)
C1F1 0.076(17) 0.078(17) 0.081(17) -0.008(14) 0.000(13) 0.007(13)
C2F1 0.055(13) 0.054(12) 0.049(12) -0.001(10) -0.001(10) 0.007(10)
C3F1 0.071(16) 0.075(16) 0.074(16) -0.002(13) 0.009(12) 0.007(12)
C4F1 0.074(16) 0.077(16) 0.071(15) -0.007(13) 0.002(12) 0.002(13)
C5F1 0.058(13) 0.057(13) 0.056(13) -0.005(10) 0.001(10) 0.005(10)
C6F1 0.072(15) 0.061(14) 0.072(15) -0.001(12) 0.003(12) -0.002(12)
C1G1 0.082(15) 0.037(10) 0.033(10) 0.004(8) 0.009(10) 0.009(10)
C2G1 0.082(15) 0.035(11) 0.056(12) -0.002(9) 0.020(11) -0.006(10)
C3G1 0.096(17) 0.028(10) 0.071(14) 0.020(10) 0.030(13) 0.014(10)
C4G1 0.14(2) 0.042(12) 0.053(14) 0.020(10) 0.035(15) 0.022(14)
C5G1 0.11(2) 0.18(3) 0.077(18) 0.044(19) 0.033(16) 0.08(2)
C6G1 0.072(16) 0.16(2) 0.040(12) 0.040(14) 0.013(11) 0.018(16)
C1H1 0.054(11) 0.021(8) 0.025(8) -0.004(7) -0.008(8) 0.018(8)
C2H1 0.076(14) 0.045(11) 0.017(8) -0.002(8) 0.004(8) 0.002(10)
C3H1 0.076(15) 0.065(14) 0.049(12) -0.022(10) -0.003(11) 0.008(11)
C4H1 0.111(19) 0.045(12) 0.029(10) -0.003(9) -0.012(11) 0.017(12)
C5H1 0.079(15) 0.053(12) 0.039(11) -0.004(9) -0.013(10) 0.005(11)
C6H1 0.057(13) 0.054(12) 0.047(12) -0.001(9) -0.001(10) -0.002(10)
C1I1 0.055(12) 0.046(11) 0.028(9) 0.005(8) 0.011(8) -0.003(9)
C2I1 0.075(14) 0.065(13) 0.022(9) 0.001(9) -0.003(9) 0.003(11)
C3I1 0.090(17) 0.084(17) 0.054(13) 0.007(12) 0.023(12) -0.009(14)
C4I1 0.12(2) 0.077(18) 0.063(16) 0.008(13) 0.002(14) -0.024(16)
C5I1 0.14(2) 0.070(17) 0.079(18) 0.015(14) 0.008(16) -0.038(17)
C6I1 0.104(17) 0.034(11) 0.051(12) 0.013(9) 0.010(11) -0.016(11)

loop_
_geom_bond_atom_site_label_1
_geom_bond_atom_site_label_2
_geom_bond_distance
_geom_bond_site_symmetry_2
_geom_bond_publ_flag
Cd1 S40 2.510(3) . ?
Cd1 S37 2.518(4) . ?
Cd1 S35 2.521(4) . ?
Cd1 S42 2.549(4) . ?
Cd2 S37 2.517(4) . ?
Cd2 S38 2.521(4) . ?
Cd2 S39 2.527(4) . ?
Cd2 S29 2.563(4) . ?
Cd3 S36 2.512(4) . ?
Cd3 S35 2.514(3) . ?
Cd3 S39 2.522(4) . ?
Cd3 S41 2.560(4) . ?
Cd4 S32 2.469(4) . ?
Cd4 S40 2.528(4) . ?
Cd4 S16 2.563(4) . ?
Cd4 S8 2.567(4) . ?
Cd5 S28 2.473(4) . ?
Cd5 S39 2.544(4) . ?
Cd5 S27 2.573(4) . ?
Cd5 S48 2.578(5) . ?
Cd6 S33 2.477(4) . ?
Cd6 S35 2.532(3) . ?
Cd6 S14 2.575(4) . ?
Cd6 S30 2.593(4) . ?
Cd7 S36 2.521(4) . ?
Cd7 S38 2.521(4) . ?
Cd7 S40 2.523(4) . ?
Cd7 S34 2.546(4) . ?
Cd8 S28 2.476(4) . ?
Cd8 S23 2.551(4) . ?
Cd8 S38 2.559(4) . ?
Cd8 S45 2.583(5) . ?
Cd9 S28 2.480(4) . ?
Cd9 S36 2.545(4) . ?
Cd9 S11 2.546(4) . ?
Cd9 S20 2.584(5) . ?
Cd10 S32 2.471(4) . ?
Cd10 S35 2.523(4) . ?
Cd10 S22 2.578(4) . ?
Cd10 S15 2.595(4) . ?
Cd11 S5 2.479(4) . ?
Cd11 S37 2.543(4) . ?
Cd11 S44 2.571(5) . ?
Cd11 S46 2.581(4) . ?
Cd12 S33 2.474(4) . ?
Cd12 S39 2.540(4) . ?
Cd12 S6 2.570(4) . ?
Cd12 S31 2.598(4) . ?
Cd13 S32 2.473(4) . ?
Cd13 S36 2.541(4) . ?
Cd13 S21 2.556(5) . ?
Cd13 S50 2.571(4) . ?
Cd14 S5 2.477(4) . ?
Cd14 S40 2.532(4) . ?
Cd14 S3 2.564(4) . ?
Cd14 S19 2.574(4) . ?
Cd15 S50 2.499(4) . ?
Cd15 S15 2.539(4) . ?
Cd15 S41 2.565(4) . ?
Cd15 S17 2.567(4) . ?
Cd16 S33 2.487(4) . ?
Cd16 S37 2.550(4) . ?
Cd16 S26 2.553(4) . ?
Cd16 S9 2.560(4) . ?
Cd17 S27 2.507(4) . ?
Cd17 S20 2.530(4) . ?
Cd17 S41 2.538(4) . ?
Cd17 S10 2.579(4) . ?
Cd18 S30 2.520(4) . ?
Cd18 S41 2.536(4) . ?
Cd18 S6 2.552(4) . ?
Cd18 S25 2.612(4) . ?
Cd19 S16 2.508(4) . ?
Cd19 S21 2.531(6) . ?
Cd19 S34 2.549(4) . ?
Cd19 S18 2.576(4) . ?
Cd20 S5 2.481(4) . ?
Cd20 S38 2.547(4) . ?
Cd20 S49 2.567(5) . ?
Cd20 S47 2.571(4) . ?
Cd21 S26 2.495(4) . ?
Cd21 S42 2.535(4) . ?
Cd21 S12 2.555(4) . ?
Cd21 S14 2.556(4) . ?
Cd22 S11 2.502(5) . ?
Cd22 S23 2.536(4) . ?
Cd22 S34 2.546(4) . ?
Cd22 S1 2.576(4) . ?
Cd23 S22 2.514(4) . ?
Cd23 S8 2.531(4) . ?
Cd23 S42 2.547(4) . ?
Cd23 S24 2.585(4) . ?
Cd24 S3 2.523(4) . ?
Cd24 S46 2.529(5) . ?
Cd24 S42 2.580(4) . ?
Cd24 S4 2.584(4) . ?
Cd25 N31 2.298(7) . ?
Cd25 S13 2.491(5) . ?
Cd25 S7 2.500(4) . ?
Cd25 S43 2.519(5) . ?
Cd26 S47 2.507(5) . ?
Cd26 S19 2.545(4) . ?
Cd26 S34 2.545(4) . ?
Cd26 S2 2.553(4) . ?
Cd27 S44 2.499(5) . ?
Cd27 S43 2.557(4) . ?
Cd27 S29 2.558(4) . ?
Cd27 S9 2.578(4) . ?
Cd28 N11 2.322(8) 2_553 ?
Cd28 S10 2.499(4) . ?
Cd28 S25 2.515(4) . ?
Cd28 S17 2.520(4) . ?
Cd29 N21 2.318(7) 5_674 ?
Cd29 S4 2.507(4) . ?
Cd29 S12 2.513(4) . ?
Cd29 S24 2.527(5) . ?
Cd30 S45 2.486(5) . ?
Cd30 S29 2.541(4) . ?
Cd30 S49 2.546(6) . ?
Cd30 S7 2.585(4) . ?
Cd31 S31 2.506(4) . ?
Cd31 S29 2.522(4) . ?
Cd31 S48 2.548(5) . ?
Cd31 S13 2.561(4) . ?
Cd32 N41 2.307(10) . ?
Cd32 S1 2.487(5) . ?
Cd32 S18 2.512(5) . ?
Cd32 S2 2.521(5) . ?
S1 C1Q 1.790(11) . ?
S2 C1S 1.773(11) . ?
S3 C1F 1.799(11) . ?
S4 C1B 1.809(9) . ?
S6 C1G1 1.781(9) . ?
S7 C1E1 1.739(12) . ?
S8 C1E 1.772(9) . ?
S9 C1K 1.790(9) . ?
S10 C1W 1.790(10) . ?
S11 C1P 1.807(14) . ?
S12 C1A 1.769(11) . ?
S13 C1I 1.792(11) . ?
S14 C1B1 1.794(8) . ?
S15 C1M 1.776(10) . ?
S16 C1N 1.798(10) . ?
S17 C1O 1.792(9) . ?
S18 C1R 1.806(12) . ?
S19 C1I1 1.773(9) . ?
S20 C1U 1.762(11) . ?
S21 C1Z 1.882(13) . ?
S22 C1D 1.791(8) . ?
S23 C1D1 1.772(10) . ?
S24 C1C 1.790(8) . ?
S25 C1X 1.773(9) . ?
S26 C1H1 1.787(8) . ?
S27 C1C1 1.793(9) . ?
S30 C1L 1.796(8) . ?
S43 C1A1 1.790(10) . ?
S44 C1J 1.791(11) . ?
S45 C1F1 1.855(11) . ?
S46 C1G 1.766(11) . ?
S47 C1T 1.773(12) . ?
S48 C1V 1.754(15) . ?
S49 C1H 1.693(14) . ?
S50 C1Y 1.807(10) . ?
C1 C14 1.539(19) . ?
C1 C2 1.58(3) . ?
C2 C3 1.40(3) . ?
C3 C44 1.69(2) . ?
C4 C6 1.52(2) . ?
C4 C24 1.554(16) . ?
C5 C34 1.538(16) . ?
C5 C6 1.57(2) . ?
N11 C12 1.3900 . ?
N11 C16 1.3900 . ?
N11 Cd28 2.322(8) 2_553 ?
C12 C13 1.3900 . ?
C13 C14 1.3900 . ?
C14 C15 1.3900 . ?
C15 C16 1.3900 . ?
N21 C22 1.3900 . ?
N21 C26 1.3900 . ?
N21 Cd29 2.318(7) 5_674 ?
C22 C23 1.3900 . ?
C23 C24 1.3900 . ?
C24 C25 1.3900 . ?
C25 C26 1.3900 . ?
N31 C32 1.3900 . ?
N31 C36 1.3900 . ?
C32 C33 1.3900 . ?
C33 C34 1.3900 . ?
C34 C35 1.3900 . ?
C35 C36 1.3900 . ?
N41 C42 1.3900 . ?
N41 C46 1.3900 . ?
C42 C43 1.3900 . ?
C43 C44 1.3900 . ?
C44 C45 1.3900 . ?
C45 C46 1.3900 . ?
C1A C2A 1.3900 . ?
C1A C6A 1.3900 . ?
C2A C3A 1.3900 . ?
C3A C4A 1.3900 . ?
C4A C5A 1.3900 . ?
C5A C6A 1.3900 . ?
C1B C2B 1.3900 . ?
C1B C6B 1.3900 . ?
C2B C3B 1.3900 . ?
C3B C4B 1.3900 . ?
C4B C5B 1.3900 . ?
C5B C6B 1.3900 . ?
C1C C2C 1.3900 . ?
C1C C6C 1.3900 . ?
C2C C3C 1.3900 . ?
C3C C4C 1.3900 . ?
C4C C5C 1.3900 . ?
C5C C6C 1.3900 . ?
C1D C2D 1.3900 . ?
C1D C6D 1.3900 . ?
C2D C3D 1.3900 . ?
C3D C4D 1.3900 . ?
C4D C5D 1.3900 . ?
C5D C6D 1.3900 . ?
C1E C2E 1.3900 . ?
C1E C6E 1.3900 . ?
C2E C3E 1.3900 . ?
C3E C4E 1.3900 . ?
C4E C5E 1.3900 . ?
C5E C6E 1.3900 . ?
C1F C2F 1.3900 . ?
C1F C6F 1.3900 . ?
C2F C3F 1.3900 . ?
C3F C4F 1.3900 . ?
C4F C5F 1.3900 . ?
C5F C6F 1.3900 . ?
C1G C2G 1.3900 . ?
C1G C6G 1.3900 . ?
C2G C3G 1.3900 . ?
C3G C4G 1.3900 . ?
C4G C5G 1.3900 . ?
C5G C6G 1.3900 . ?
C1H C2H 1.3900 . ?
C1H C6H 1.3900 . ?
C2H C3H 1.3900 . ?
C3H C4H 1.3900 . ?
C4H C5H 1.3900 . ?
C5H C6H 1.3900 . ?
C1I C2I 1.3900 . ?
C1I C6I 1.3900 . ?
C2I C3I 1.3900 . ?
C3I C4I 1.3900 . ?
C4I C5I 1.3900 . ?
C5I C6I 1.3900 . ?
C1J C2J 1.3900 . ?
C1J C6J 1.3900 . ?
C2J C3J 1.3900 . ?
C3J C4J 1.3900 . ?
C4J C5J 1.3900 . ?
C5J C6J 1.3900 . ?
C1K C2K 1.3900 . ?
C1K C6K 1.3900 . ?
C2K C3K 1.3900 . ?
C3K C4K 1.3900 . ?
C4K C5K 1.3900 . ?
C5K C6K 1.3900 . ?
C1L C2L 1.3900 . ?
C1L C6L 1.3900 . ?
C2L C3L 1.3900 . ?
C3L C4L 1.3900 . ?
C4L C5L 1.3900 . ?
C5L C6L 1.3900 . ?
C1M C2M 1.3900 . ?
C1M C6M 1.3900 . ?
C2M C3M 1.3900 . ?
C3M C4M 1.3900 . ?
C4M C5M 1.3900 . ?
C5M C6M 1.3900 . ?
C1N C2N 1.3900 . ?
C1N C6N 1.3900 . ?
C2N C3N 1.3900 . ?
C3N C4N 1.3900 . ?
C4N C5N 1.3900 . ?
C5N C6N 1.3900 . ?
C1O C2O 1.3900 . ?
C1O C6O 1.3900 . ?
C2O C3O 1.3900 . ?
C3O C4O 1.3900 . ?
C4O C5O 1.3900 . ?
C5O C6O 1.3900 . ?
C1P C2P 1.3900 . ?
C1P C6P 1.3900 . ?
C2P C3P 1.3900 . ?
C3P C4P 1.3900 . ?
C4P C5P 1.3900 . ?
C5P C6P 1.3900 . ?
C1Q C2Q 1.3900 . ?
C1Q C6Q 1.3900 . ?
C2Q C3Q 1.3900 . ?
C3Q C4Q 1.3900 . ?
C4Q C5Q 1.3900 . ?
C5Q C6Q 1.3900 . ?
C1R C2R 1.3900 . ?
C1R C6R 1.3900 . ?
C2R C3R 1.3900 . ?
C3R C4R 1.3900 . ?
C4R C5R 1.3900 . ?
C5R C6R 1.3900 . ?
C1S C2S 1.3900 . ?
C1S C6S 1.3900 . ?
C2S C3S 1.3900 . ?
C3S C4S 1.3900 . ?
C4S C5S 1.3900 . ?
C5S C6S 1.3900 . ?
C1T C2T 1.3900 . ?
C1T C6T 1.3900 . ?
C2T C3T 1.3900 . ?
C3T C4T 1.3900 . ?
C4T C5T 1.3900 . ?
C5T C6T 1.3900 . ?
C1U C2U 1.3900 . ?
C1U C6U 1.3900 . ?
C2U C3U 1.3900 . ?
C3U C4U 1.3900 . ?
C4U C5U 1.3900 . ?
C5U C6U 1.3900 . ?
C1V C2V 1.3900 . ?
C1V C6V 1.3900 . ?
C2V C3V 1.3900 . ?
C3V C4V 1.3900 . ?
C4V C5V 1.3900 . ?
C5V C6V 1.3900 . ?
C1W C2W 1.3900 . ?
C1W C6W 1.3900 . ?
C2W C3W 1.3900 . ?
C3W C4W 1.3900 . ?
C4W C5W 1.3900 . ?
C5W C6W 1.3900 . ?
C1X C2X 1.3900 . ?
C1X C6X 1.3900 . ?
C2X C3X 1.3900 . ?
C3X C4X 1.3900 . ?
C4X C5X 1.3900 . ?
C5X C6X 1.3900 . ?
C1Y C2Y 1.3900 . ?
C1Y C6Y 1.3900 . ?
C2Y C3Y 1.3900 . ?
C3Y C4Y 1.3900 . ?
C4Y C5Y 1.3900 . ?
C5Y C6Y 1.3900 . ?
C1Z C2Z 1.3900 . ?
C1Z C6Z 1.3900 . ?
C2Z C3Z 1.3900 . ?
C3Z C4Z 1.3900 . ?
C4Z C5Z 1.3900 . ?
C5Z C6Z 1.3900 . ?
C1A1 C2A1 1.3900 . ?
C1A1 C6A1 1.3900 . ?
C2A1 C3A1 1.3900 . ?
C3A1 C4A1 1.3900 . ?
C4A1 C5A1 1.3900 . ?
C5A1 C6A1 1.3900 . ?
C1B1 C2B1 1.3900 . ?
C1B1 C6B1 1.3900 . ?
C2B1 C3B1 1.3900 . ?
C3B1 C4B1 1.3900 . ?
C4B1 C5B1 1.3900 . ?
C5B1 C6B1 1.3900 . ?
C1C1 C2C1 1.3900 . ?
C1C1 C6C1 1.3900 . ?
C2C1 C3C1 1.3900 . ?
C3C1 C4C1 1.3900 . ?
C4C1 C5C1 1.3900 . ?
C5C1 C6C1 1.3900 . ?
C1D1 C2D1 1.3900 . ?
C1D1 C6D1 1.3900 . ?
C2D1 C3D1 1.3900 . ?
C3D1 C4D1 1.3900 . ?
C4D1 C5D1 1.3900 . ?
C5D1 C6D1 1.3900 . ?
C1E1 C2E1 1.3900 . ?
C1E1 C6E1 1.3900 . ?
C2E1 C3E1 1.3900 . ?
C3E1 C4E1 1.3900 . ?
C4E1 C5E1 1.3900 . ?
C5E1 C6E1 1.3900 . ?
C1F1 C2F1 1.3900 . ?
C1F1 C6F1 1.3900 . ?
C2F1 C3F1 1.3900 . ?
C3F1 C4F1 1.3900 . ?
C4F1 C5F1 1.3900 . ?
C5F1 C6F1 1.3900 . ?
C1G1 C2G1 1.3900 . ?
C1G1 C6G1 1.3900 . ?
C2G1 C3G1 1.3900 . ?
C3G1 C4G1 1.3900 . ?
C4G1 C5G1 1.3900 . ?
C5G1 C6G1 1.3900 . ?
C1H1 C2H1 1.3900 . ?
C1H1 C6H1 1.3900 . ?
C2H1 C3H1 1.3900 . ?
C3H1 C4H1 1.3900 . ?
C4H1 C5H1 1.3900 . ?
C5H1 C6H1 1.3900 . ?
C1I1 C2I1 1.3900 . ?
C1I1 C6I1 1.3900 . ?
C2I1 C3I1 1.3900 . ?
C3I1 C4I1 1.3900 . ?
C4I1 C5I1 1.3900 . ?
C5I1 C6I1 1.3900 . ?
